data_7018175
loop_
_publ_author_name
'Liang, Zhenhua'
'Ni, Xufeng'
'Li, Xue'
'Shen, Zhiquan'

_publ_section_title
;
 Synthesis and characterization of benzoxazine-functionalized amine
 bridged bis(phenolate) lanthanide complexes and their application in the
 ring-opening polymerization of cyclic esters.
;
_journal_issue 9
_journal_name_full 'Dalton transactions (Cambridge, England : 2003)'
_journal_page_first 2812
_journal_page_last 2819
_journal_paper_doi 10.1039/c2dt11736c
_journal_volume 41
_journal_year 2012
_chemical_formula_moiety 'C78 H108 N4 O6 Y, C20 H40 Na O8'
_chemical_formula_sum 'C98 H148 N4 Na O14 Y'
_chemical_formula_weight 1718.10
_chemical_name_systematic
;
?
;
_space_group_IT_number 2
_symmetry_cell_setting triclinic
_symmetry_space_group_name_Hall '-P 1'
_symmetry_space_group_name_H-M 'P -1'
_atom_sites_solution_hydrogens geom
_atom_sites_solution_primary direct
_atom_sites_solution_secondary difmap
_audit_creation_method SHELXL-97
_cell_angle_alpha 88.399(3)
_cell_angle_beta 81.357(3)
_cell_angle_gamma 75.770(2)
_cell_formula_units_Z 2
_cell_length_a 16.6199(5)
_cell_length_b 18.4971(6)
_cell_length_c 19.0982(7)
_cell_measurement_reflns_used 8929
_cell_measurement_temperature 110(2)
_cell_measurement_theta_max 29.5554
_cell_measurement_theta_min 2.8610
_cell_volume 5626.1(3)
_computing_cell_refinement 'CrysAlis PRO (Oxford Diffraction, 2010)'
_computing_data_collection 'CrysAlis PRO'
_computing_data_reduction 'CrysAlis PRO'
_computing_molecular_graphics 'OLEX2 (Dolomanov et al., 2009)'
_computing_publication_material OLEX2
_computing_structure_refinement 'SHELXL-97 (Sheldrick, 2008)'
_computing_structure_solution 'SHELXS-97 (Sheldrick, 2008)'
_diffrn_ambient_temperature 110(2)
_diffrn_detector_area_resol_mean 10.3592
_diffrn_measured_fraction_theta_full 0.997
_diffrn_measured_fraction_theta_max 0.997
_diffrn_measurement_device_type 'Xcalibur, Atlas, Gemini ultra'
_diffrn_measurement_method '\w scans'
_diffrn_radiation_monochromator graphite
_diffrn_radiation_source 'fine-focus sealed tube'
_diffrn_radiation_type MoK\a
_diffrn_radiation_wavelength 0.71073
_diffrn_reflns_av_R_equivalents 0.0388
_diffrn_reflns_av_sigmaI/netI 0.0773
_diffrn_reflns_limit_h_max 17
_diffrn_reflns_limit_h_min -20
_diffrn_reflns_limit_k_max 22
_diffrn_reflns_limit_k_min -19
_diffrn_reflns_limit_l_max 23
_diffrn_reflns_limit_l_min -22
_diffrn_reflns_number 37049
_diffrn_reflns_theta_full 25.35
_diffrn_reflns_theta_max 25.35
_diffrn_reflns_theta_min 2.87
_exptl_absorpt_coefficient_mu 0.575
_exptl_absorpt_correction_T_max 0.8375
_exptl_absorpt_correction_T_min 0.8112
_exptl_absorpt_correction_type multi-scan
_exptl_absorpt_process_details
;
CrysAlis PRO (Oxford Diffraction, 2010)
;
_exptl_crystal_colour colorless
_exptl_crystal_density_diffrn 1.014
_exptl_crystal_density_method 'not measured'
_exptl_crystal_description block
_exptl_crystal_F_000 1852
_exptl_crystal_size_max 0.38
_exptl_crystal_size_mid 0.36
_exptl_crystal_size_min 0.32
_platon_squeeze_details
;
;
_refine_diff_density_max 0.736
_refine_diff_density_min -0.403
_refine_diff_density_rms 0.076
_refine_ls_extinction_method none
_refine_ls_goodness_of_fit_ref 1.042
_refine_ls_hydrogen_treatment constr
_refine_ls_matrix_type full
_refine_ls_number_parameters 1095
_refine_ls_number_reflns 20542
_refine_ls_number_restraints 0
_refine_ls_restrained_S_all 1.042
_refine_ls_R_factor_all 0.0781
_refine_ls_R_factor_gt 0.0545
_refine_ls_shift/su_max 0.002
_refine_ls_shift/su_mean 0.000
_refine_ls_structure_factor_coef Fsqd
_refine_ls_weighting_details 'calc w=1/[\s^2^(Fo^2^)+(0.0980P)^2^+0.0000P] where P=(Fo^2^+2Fc^2^)/3'
_refine_ls_weighting_scheme calc
_refine_ls_wR_factor_gt 0.1554
_refine_ls_wR_factor_ref 0.1701
_reflns_number_gt 15012
_reflns_number_total 20542
_reflns_threshold_expression >2sigma(I)
_cod_data_source_file c2dt11736c.txt
_cod_data_source_block 110714_y_bb
_cod_depositor_comments
;
The following automatic conversions were performed:

'_symmetry_cell_setting' value 'Triclinic' changed to 'triclinic'
according to /home/saulius/struct/CIF-dictionaries/cif_core.dic
dictionary named 'cif_core.dic' version 2.4.1 from 2010-06-29.

Automatic conversion script
Id: cif_fix_values 1715 2011-07-08 13:25:40Z adriana 
;
_cod_database_code 7018175

loop_
_symmetry_equiv_pos_as_xyz
'x, y, z'
'-x, -y, -z'

loop_
_atom_site_label
_atom_site_type_symbol
_atom_site_fract_x
_atom_site_fract_y
_atom_site_fract_z
_atom_site_U_iso_or_equiv
_atom_site_adp_type
_atom_site_occupancy
_atom_site_symmetry_multiplicity
_atom_site_calc_flag
_atom_site_refinement_flags
_atom_site_disorder_assembly
_atom_site_disorder_group
Y1 Y 0.012610(16) 0.242455(15) 0.852571(15) 0.01389(9) Uani 1 1 d . . .
Na1 Na 1.00232(7) 0.26067(7) 0.27089(7) 0.0262(3) Uani 1 1 d . A .
O1 O -0.07866(12) 0.30337(11) 0.93705(11) 0.0189(5) Uani 1 1 d . . .
O2 O 0.06504(11) 0.14992(11) 0.77790(11) 0.0183(5) Uani 1 1 d . . .
O3 O -0.42923(12) 0.15782(12) 0.84657(11) 0.0223(5) Uani 1 1 d . . .
O4 O -0.03323(12) 0.32304(11) 0.77434(11) 0.0197(5) Uani 1 1 d . . .
O5 O 0.10005(12) 0.18868(11) 0.92189(11) 0.0170(4) Uani 1 1 d . . .
O6 O 0.44225(12) 0.33814(12) 0.73383(12) 0.0242(5) Uani 1 1 d . . .
O7 O 0.87399(16) 0.17023(14) 0.26927(13) 0.0394(6) Uani 1 1 d . . .
O8 O 1.00054(16) 0.17839(15) 0.15405(13) 0.0419(7) Uani 1 1 d . . .
O9 O 1.02902(15) 0.32354(13) 0.15416(14) 0.0393(6) Uani 1 1 d . . .
O10 O 1.08126(15) 0.36629(13) 0.27151(16) 0.0405(6) Uani 1 1 d . . .
O11 O 1.02523(14) 0.29577(14) 0.39649(14) 0.0360(6) Uani 1 1 d . . .
O12 O 0.96475(14) 0.17115(13) 0.38176(12) 0.0301(5) Uani 1 1 d . . .
O13 O 0.88129(14) 0.36042(14) 0.29166(13) 0.0345(6) Uani 1 1 d . A .
O14 O 1.13774(13) 0.18545(12) 0.26583(14) 0.0352(6) Uani 1 1 d . . .
N1 N -0.10436(14) 0.17312(12) 0.87005(13) 0.0137(5) Uani 1 1 d . . .
N2 N -0.32272(14) 0.22792(14) 0.81713(14) 0.0205(6) Uani 1 1 d . . .
N3 N 0.12851(14) 0.31331(12) 0.83247(13) 0.0145(5) Uani 1 1 d . . .
N4 N 0.34356(15) 0.26551(14) 0.71963(14) 0.0218(6) Uani 1 1 d . . .
C1 C -0.5307(2) -0.0328(2) 0.8055(2) 0.0354(9) Uani 1 1 d . . .
H1A H -0.5747 -0.0437 0.8414 0.053 Uiso 1 1 calc R . .
H1B H -0.4817 -0.0754 0.8006 0.053 Uiso 1 1 calc R . .
H1C H -0.5519 -0.0235 0.7600 0.053 Uiso 1 1 calc R . .
C2 C -0.50559(19) 0.03680(18) 0.82823(18) 0.0249(7) Uani 1 1 d . . .
C3 C -0.58461(18) 0.10069(18) 0.83577(19) 0.0272(8) Uani 1 1 d . . .
H3A H -0.6032 0.1114 0.7894 0.041 Uiso 1 1 calc R . .
H3B H -0.5723 0.1452 0.8538 0.041 Uiso 1 1 calc R . .
H3C H -0.6290 0.0864 0.8689 0.041 Uiso 1 1 calc R . .
C4 C -0.4746(2) 0.0199(2) 0.90009(19) 0.0326(8) Uani 1 1 d . . .
H4A H -0.5180 0.0047 0.9337 0.049 Uiso 1 1 calc R . .
H4B H -0.4628 0.0646 0.9182 0.049 Uiso 1 1 calc R . .
H4C H -0.4233 -0.0205 0.8943 0.049 Uiso 1 1 calc R . .
C5 C -0.43751(18) 0.05782(17) 0.77342(17) 0.0210(7) Uani 1 1 d . . .
C6 C -0.40867(19) 0.01918(19) 0.70981(18) 0.0269(8) Uani 1 1 d . . .
H6 H -0.4304 -0.0223 0.7017 0.032 Uiso 1 1 calc R . .
C7 C -0.3500(2) 0.0375(2) 0.65729(18) 0.0285(8) Uani 1 1 d . . .
C8 C -0.31828(19) 0.09868(19) 0.66947(18) 0.0267(8) Uani 1 1 d . . .
H8 H -0.2779 0.1123 0.6344 0.032 Uiso 1 1 calc R . .
C9 C -0.34468(17) 0.13943(17) 0.73158(17) 0.0210(7) Uani 1 1 d . . .
C10 C -0.40384(17) 0.11911(17) 0.78330(17) 0.0195(7) Uani 1 1 d . . .
C11 C -0.40736(18) 0.22890(18) 0.84828(19) 0.0260(7) Uani 1 1 d . . .
H11A H -0.4464 0.2661 0.8231 0.031 Uiso 1 1 calc R . .
H11B H -0.4158 0.2457 0.8982 0.031 Uiso 1 1 calc R . .
C12 C -0.31221(19) 0.20662(17) 0.74244(17) 0.0229(7) Uani 1 1 d . . .
H12A H -0.2519 0.1960 0.7227 0.027 Uiso 1 1 calc R . .
H12B H -0.3422 0.2491 0.7160 0.027 Uiso 1 1 calc R . .
C13 C -0.3199(2) -0.0082(2) 0.5899(2) 0.0449(10) Uani 1 1 d . . .
H13A H -0.2749 -0.0516 0.5980 0.067 Uiso 1 1 calc R . .
H13B H -0.2987 0.0224 0.5523 0.067 Uiso 1 1 calc R . .
H13C H -0.3666 -0.0251 0.5758 0.067 Uiso 1 1 calc R . .
C14 C -0.25775(17) 0.18291(16) 0.85542(17) 0.0181(6) Uani 1 1 d . . .
H14A H -0.2435 0.1302 0.8394 0.022 Uiso 1 1 calc R . .
H14B H -0.2783 0.1849 0.9069 0.022 Uiso 1 1 calc R . .
C15 C -0.18020(17) 0.21488(16) 0.84008(16) 0.0167(6) Uani 1 1 d . . .
H15A H -0.1650 0.2173 0.7881 0.020 Uiso 1 1 calc R . .
H15B H -0.1957 0.2667 0.8587 0.020 Uiso 1 1 calc R . .
C16 C -0.12074(17) 0.16554(15) 0.94821(15) 0.0146(6) Uani 1 1 d . . .
H16A H -0.0660 0.1502 0.9658 0.018 Uiso 1 1 calc R . .
H16B H -0.1495 0.1247 0.9589 0.018 Uiso 1 1 calc R . .
C17 C -0.17241(17) 0.23392(16) 0.98904(16) 0.0167(6) Uani 1 1 d . . .
C18 C -0.14799(17) 0.30209(16) 0.98001(16) 0.0166(6) Uani 1 1 d . . .
C19 C -0.20009(18) 0.36670(17) 1.01677(17) 0.0210(7) Uani 1 1 d . . .
C20 C -0.27039(19) 0.35785(18) 1.06444(18) 0.0244(7) Uani 1 1 d . . .
H20 H -0.3049 0.4005 1.0899 0.029 Uiso 1 1 calc R . .
C21 C -0.29195(18) 0.28998(17) 1.07614(17) 0.0224(7) Uani 1 1 d . . .
C22 C -0.24337(18) 0.22906(17) 1.03708(17) 0.0212(7) Uani 1 1 d . . .
H22 H -0.2583 0.1826 1.0429 0.025 Uiso 1 1 calc R . .
C23 C -0.3675(2) 0.2838(2) 1.1294(2) 0.0405(9) Uani 1 1 d . . .
H23A H -0.3490 0.2652 1.1743 0.061 Uiso 1 1 calc R . .
H23B H -0.3957 0.2491 1.1112 0.061 Uiso 1 1 calc R . .
H23C H -0.4066 0.3330 1.1371 0.061 Uiso 1 1 calc R . .
C24 C -0.18197(19) 0.44378(18) 1.0019(2) 0.0277(8) Uani 1 1 d . . .
C25 C -0.1827(2) 0.4605(2) 0.9228(2) 0.0382(9) Uani 1 1 d . . .
H25A H -0.1351 0.4259 0.8949 0.057 Uiso 1 1 calc R . .
H25B H -0.1781 0.5119 0.9136 0.057 Uiso 1 1 calc R . .
H25C H -0.2353 0.4545 0.9092 0.057 Uiso 1 1 calc R . .
C26 C -0.0973(2) 0.4460(2) 1.0223(2) 0.0367(9) Uani 1 1 d . . .
H26A H -0.0972 0.4346 1.0727 0.055 Uiso 1 1 calc R . .
H26B H -0.0877 0.4958 1.0132 0.055 Uiso 1 1 calc R . .
H26C H -0.0527 0.4090 0.9940 0.055 Uiso 1 1 calc R . .
C27 C -0.2491(2) 0.50546(19) 1.0442(2) 0.0390(9) Uani 1 1 d . . .
H27A H -0.3038 0.5076 1.0299 0.059 Uiso 1 1 calc R . .
H27B H -0.2348 0.5535 1.0348 0.059 Uiso 1 1 calc R . .
H27C H -0.2515 0.4946 1.0949 0.059 Uiso 1 1 calc R . .
C28 C -0.07070(17) 0.09664(15) 0.83879(15) 0.0149(6) Uani 1 1 d . . .
H28A H -0.1148 0.0688 0.8495 0.018 Uiso 1 1 calc R . .
H28B H -0.0229 0.0708 0.8627 0.018 Uiso 1 1 calc R . .
C29 C -0.04199(17) 0.09268(15) 0.76057(16) 0.0158(6) Uani 1 1 d . . .
C30 C -0.08330(18) 0.06259(15) 0.71404(16) 0.0171(6) Uani 1 1 d . . .
H30 H -0.1346 0.0499 0.7316 0.020 Uiso 1 1 calc R . .
C31 C -0.05076(18) 0.05104(16) 0.64320(17) 0.0203(7) Uani 1 1 d . . .
C32 C 0.02720(18) 0.06653(16) 0.62024(17) 0.0187(6) Uani 1 1 d . . .
H32 H 0.0514 0.0563 0.5722 0.022 Uiso 1 1 calc R . .
C33 C 0.07105(17) 0.09602(16) 0.66390(16) 0.0180(6) Uani 1 1 d . . .
C34 C 0.03289(17) 0.11407(15) 0.73460(16) 0.0148(6) Uani 1 1 d . . .
C35 C 0.15681(18) 0.11182(18) 0.63562(17) 0.0218(7) Uani 1 1 d . . .
C36 C 0.1934(2) 0.0754(2) 0.56289(19) 0.0344(9) Uani 1 1 d . . .
H36A H 0.1941 0.0222 0.5651 0.052 Uiso 1 1 calc R . .
H36B H 0.2507 0.0811 0.5495 0.052 Uiso 1 1 calc R . .
H36C H 0.1586 0.0995 0.5276 0.052 Uiso 1 1 calc R . .
C37 C 0.1466(2) 0.19554(18) 0.62764(18) 0.0274(8) Uani 1 1 d . . .
H37A H 0.1123 0.2138 0.5904 0.041 Uiso 1 1 calc R . .
H37B H 0.2020 0.2060 0.6149 0.041 Uiso 1 1 calc R . .
H37C H 0.1190 0.2207 0.6725 0.041 Uiso 1 1 calc R . .
C38 C 0.22089(19) 0.0797(2) 0.6865(2) 0.0315(8) Uani 1 1 d . . .
H38A H 0.1992 0.1011 0.7340 0.047 Uiso 1 1 calc R . .
H38B H 0.2743 0.0922 0.6693 0.047 Uiso 1 1 calc R . .
H38C H 0.2297 0.0253 0.6886 0.047 Uiso 1 1 calc R . .
C39 C -0.0955(2) 0.02034(19) 0.59143(18) 0.0272(8) Uani 1 1 d . . .
H39A H -0.0596 -0.0268 0.5711 0.041 Uiso 1 1 calc R . .
H39B H -0.1074 0.0563 0.5534 0.041 Uiso 1 1 calc R . .
H39C H -0.1482 0.0117 0.6164 0.041 Uiso 1 1 calc R . .
C40 C 0.49099(18) 0.47655(18) 0.72455(19) 0.0273(8) Uani 1 1 d . . .
C41 C 0.5036(2) 0.55495(19) 0.7078(2) 0.0381(9) Uani 1 1 d . . .
H41A H 0.5340 0.5696 0.7430 0.057 Uiso 1 1 calc R . .
H41B H 0.4488 0.5904 0.7092 0.057 Uiso 1 1 calc R . .
H41C H 0.5360 0.5549 0.6605 0.057 Uiso 1 1 calc R . .
C42 C 0.57933(19) 0.42332(19) 0.7209(2) 0.0339(9) Uani 1 1 d . . .
H42A H 0.6102 0.4238 0.6730 0.051 Uiso 1 1 calc R . .
H42B H 0.5739 0.3726 0.7324 0.051 Uiso 1 1 calc R . .
H42C H 0.6098 0.4399 0.7550 0.051 Uiso 1 1 calc R . .
C43 C 0.4425(2) 0.4785(2) 0.7989(2) 0.0370(9) Uani 1 1 d . . .
H43A H 0.4713 0.4987 0.8320 0.056 Uiso 1 1 calc R . .
H43B H 0.4393 0.4278 0.8130 0.056 Uiso 1 1 calc R . .
H43C H 0.3857 0.5102 0.7996 0.056 Uiso 1 1 calc R . .
C44 C 0.44291(17) 0.45169(17) 0.67113(18) 0.0234(7) Uani 1 1 d . . .
C45 C 0.42116(18) 0.49389(18) 0.61203(19) 0.0265(8) Uani 1 1 d . . .
H45 H 0.4396 0.5385 0.6040 0.032 Uiso 1 1 calc R . .
C46 C 0.37460(19) 0.47491(19) 0.56455(19) 0.0297(8) Uani 1 1 d . . .
C47 C 0.34491(18) 0.41136(19) 0.57782(18) 0.0269(8) Uani 1 1 d . . .
H47 H 0.3103 0.3986 0.5473 0.032 Uiso 1 1 calc R . .
C48 C 0.36503(17) 0.36610(17) 0.63511(17) 0.0219(7) Uani 1 1 d . . .
C49 C 0.41649(17) 0.38501(17) 0.67948(17) 0.0213(7) Uani 1 1 d . . .
C50 C 0.42801(19) 0.26453(18) 0.7293(2) 0.0296(8) Uani 1 1 d . . .
H50A H 0.4673 0.2370 0.6892 0.036 Uiso 1 1 calc R . .
H50B H 0.4406 0.2372 0.7732 0.036 Uiso 1 1 calc R . .
C51 C 0.33053(19) 0.29764(18) 0.64947(18) 0.0245(7) Uani 1 1 d . . .
H51A H 0.2697 0.3113 0.6465 0.029 Uiso 1 1 calc R . .
H51B H 0.3582 0.2595 0.6125 0.029 Uiso 1 1 calc R . .
C52 C 0.3542(2) 0.5229(2) 0.5006(2) 0.0393(9) Uani 1 1 d . . .
H52A H 0.3112 0.5684 0.5161 0.059 Uiso 1 1 calc R . .
H52B H 0.3332 0.4950 0.4675 0.059 Uiso 1 1 calc R . .
H52C H 0.4050 0.5363 0.4769 0.059 Uiso 1 1 calc R . .
C53 C 0.28055(18) 0.30515(17) 0.77756(17) 0.0199(7) Uani 1 1 d . . .
H53A H 0.2640 0.3590 0.7668 0.024 Uiso 1 1 calc R . .
H53B H 0.3045 0.2994 0.8224 0.024 Uiso 1 1 calc R . .
C54 C 0.20427(17) 0.27231(16) 0.78502(16) 0.0169(6) Uani 1 1 d . . .
H54A H 0.1888 0.2692 0.7373 0.020 Uiso 1 1 calc R . .
H54B H 0.2207 0.2207 0.8026 0.020 Uiso 1 1 calc R . .
C55 C 0.14670(18) 0.32473(16) 0.90531(16) 0.0169(6) Uani 1 1 d . . .
H55A H 0.1767 0.3650 0.9032 0.020 Uiso 1 1 calc R . .
H55B H 0.0926 0.3423 0.9367 0.020 Uiso 1 1 calc R . .
C56 C 0.19745(17) 0.25812(16) 0.93841(15) 0.0157(6) Uani 1 1 d . . .
C57 C 0.26878(18) 0.26369(17) 0.96517(16) 0.0196(7) Uani 1 1 d . . .
H57 H 0.2854 0.3094 0.9606 0.023 Uiso 1 1 calc R . .
C58 C 0.31651(18) 0.20423(17) 0.99845(17) 0.0219(7) Uani 1 1 d . . .
C59 C 0.29183(18) 0.13736(16) 1.00119(16) 0.0184(6) Uani 1 1 d . . .
H59 H 0.3248 0.0959 1.0229 0.022 Uiso 1 1 calc R . .
C60 C 0.22236(17) 0.12749(16) 0.97435(16) 0.0160(6) Uani 1 1 d . . .
C61 C 0.17159(17) 0.19068(15) 0.94420(15) 0.0137(6) Uani 1 1 d . . .
C62 C 0.3956(2) 0.21027(19) 1.0257(2) 0.0322(8) Uani 1 1 d . . .
H62A H 0.4296 0.2331 0.9895 0.048 Uiso 1 1 calc R . .
H62B H 0.4278 0.1604 1.0365 0.048 Uiso 1 1 calc R . .
H62C H 0.3805 0.2412 1.0687 0.048 Uiso 1 1 calc R . .
C63 C 0.20141(18) 0.05084(16) 0.97362(17) 0.0193(7) Uani 1 1 d . . .
C64 C 0.2011(2) 0.02759(17) 0.89700(18) 0.0259(7) Uani 1 1 d . . .
H64A H 0.1610 0.0661 0.8751 0.039 Uiso 1 1 calc R . .
H64B H 0.1846 -0.0198 0.8971 0.039 Uiso 1 1 calc R . .
H64C H 0.2574 0.0216 0.8700 0.039 Uiso 1 1 calc R . .
C65 C 0.11578(19) 0.05370(18) 1.01759(19) 0.0259(7) Uani 1 1 d . . .
H65A H 0.1159 0.0694 1.0661 0.039 Uiso 1 1 calc R . .
H65B H 0.1044 0.0041 1.0182 0.039 Uiso 1 1 calc R . .
H65C H 0.0721 0.0894 0.9966 0.039 Uiso 1 1 calc R . .
C66 C 0.26734(19) -0.01016(17) 1.00458(19) 0.0248(7) Uani 1 1 d . . .
H66A H 0.3231 -0.0119 0.9782 0.037 Uiso 1 1 calc R . .
H66B H 0.2542 -0.0586 1.0007 0.037 Uiso 1 1 calc R . .
H66C H 0.2666 0.0012 1.0545 0.037 Uiso 1 1 calc R . .
C67 C 0.09184(18) 0.38882(16) 0.80430(16) 0.0186(7) Uani 1 1 d . . .
H67A H 0.1329 0.4196 0.8039 0.022 Uiso 1 1 calc R . .
H67B H 0.0411 0.4129 0.8374 0.022 Uiso 1 1 calc R . .
C68 C 0.06816(17) 0.38933(15) 0.73069(16) 0.0169(6) Uani 1 1 d . . .
C69 C 0.10832(18) 0.42304(16) 0.67501(17) 0.0195(7) Uani 1 1 d . . .
H69 H 0.1555 0.4409 0.6819 0.023 Uiso 1 1 calc R . .
C70 C 0.08099(18) 0.43118(16) 0.60944(17) 0.0202(7) Uani 1 1 d . . .
C71 C 0.00901(18) 0.40669(16) 0.60260(17) 0.0206(7) Uani 1 1 d . . .
H71 H -0.0113 0.4135 0.5584 0.025 Uiso 1 1 calc R . .
C72 C -0.03412(17) 0.37317(15) 0.65656(17) 0.0169(6) Uani 1 1 d . . .
C73 C -0.00134(17) 0.36008(15) 0.72170(16) 0.0170(6) Uani 1 1 d . . .
C74 C 0.1226(2) 0.4685(2) 0.54842(19) 0.0312(8) Uani 1 1 d . . .
H74A H 0.1620 0.4932 0.5653 0.047 Uiso 1 1 calc R . .
H74B H 0.0799 0.5056 0.5278 0.047 Uiso 1 1 calc R . .
H74C H 0.1531 0.4310 0.5124 0.047 Uiso 1 1 calc R . .
C75 C -0.11415(18) 0.34991(18) 0.64685(18) 0.0238(7) Uani 1 1 d . . .
C76 C -0.18443(18) 0.38208(19) 0.7072(2) 0.0312(8) Uani 1 1 d . . .
H76A H -0.1657 0.3662 0.7527 0.047 Uiso 1 1 calc R . .
H76B H -0.2341 0.3640 0.7025 0.047 Uiso 1 1 calc R . .
H76C H -0.1985 0.4367 0.7050 0.047 Uiso 1 1 calc R . .
C77 C -0.0967(2) 0.26430(18) 0.64560(18) 0.0261(7) Uani 1 1 d . . .
H77A H -0.0520 0.2443 0.6065 0.039 Uiso 1 1 calc R . .
H77B H -0.1479 0.2496 0.6389 0.039 Uiso 1 1 calc R . .
H77C H -0.0792 0.2445 0.6905 0.039 Uiso 1 1 calc R . .
C78 C -0.1452(2) 0.3780(2) 0.5770(2) 0.0352(9) Uani 1 1 d . . .
H78A H -0.1600 0.4327 0.5772 0.053 Uiso 1 1 calc R . .
H78B H -0.1947 0.3599 0.5719 0.053 Uiso 1 1 calc R . .
H78C H -0.1007 0.3595 0.5373 0.053 Uiso 1 1 calc R . .
C79 C 0.9856(3) 0.2294(2) 0.0976(2) 0.0492(11) Uani 1 1 d . . .
H79A H 0.9277 0.2613 0.1068 0.059 Uiso 1 1 calc R . .
H79B H 0.9922 0.2020 0.0526 0.059 Uiso 1 1 calc R . .
C80 C 1.0483(3) 0.2768(2) 0.0928(2) 0.0576(13) Uani 1 1 d . . .
H80A H 1.1058 0.2446 0.0901 0.069 Uiso 1 1 calc R . .
H80B H 1.0453 0.3077 0.0497 0.069 Uiso 1 1 calc R . .
C81 C 1.0751(3) 0.3772(2) 0.1488(3) 0.0546(12) Uani 1 1 d . . .
H81A H 1.0596 0.4119 0.1099 0.065 Uiso 1 1 calc R . .
H81B H 1.1358 0.3531 0.1383 0.065 Uiso 1 1 calc R . .
C82 C 1.0567(3) 0.4194(2) 0.2177(3) 0.0509(12) Uani 1 1 d . . .
H82A H 1.0887 0.4582 0.2152 0.061 Uiso 1 1 calc R . .
H82B H 0.9961 0.4438 0.2284 0.061 Uiso 1 1 calc R . .
C83 C 1.0674(3) 0.3997(2) 0.3392(3) 0.0539(12) Uani 1 1 d . . .
H83A H 1.0081 0.4276 0.3511 0.065 Uiso 1 1 calc R . .
H83B H 1.1036 0.4349 0.3402 0.065 Uiso 1 1 calc R . .
C84 C 1.0883(2) 0.3385(2) 0.3910(3) 0.0517(12) Uani 1 1 d . . .
H84A H 1.1446 0.3058 0.3748 0.062 Uiso 1 1 calc R . .
H84B H 1.0891 0.3597 0.4379 0.062 Uiso 1 1 calc R . .
C85 C 1.0444(2) 0.2329(2) 0.4397(2) 0.0417(10) Uani 1 1 d . . .
H85A H 1.0539 0.2482 0.4864 0.050 Uiso 1 1 calc R . .
H85B H 1.0963 0.1975 0.4175 0.050 Uiso 1 1 calc R . .
C86 C 0.9737(2) 0.1963(2) 0.44888(19) 0.0392(9) Uani 1 1 d . . .
H86A H 0.9849 0.1535 0.4814 0.047 Uiso 1 1 calc R . .
H86B H 0.9213 0.2321 0.4695 0.047 Uiso 1 1 calc R . .
C87 C 0.8948(2) 0.13848(19) 0.38683(19) 0.0309(8) Uani 1 1 d . . .
H87A H 0.8422 0.1763 0.4031 0.037 Uiso 1 1 calc R . .
H87B H 0.9008 0.0974 0.4215 0.037 Uiso 1 1 calc R . .
C88 C 0.8916(2) 0.10923(19) 0.3157(2) 0.0327(8) Uani 1 1 d . . .
H88A H 0.9460 0.0748 0.2975 0.039 Uiso 1 1 calc R . .
H88B H 0.8473 0.0814 0.3190 0.039 Uiso 1 1 calc R . .
C89 C 0.8694(3) 0.1500(3) 0.2000(2) 0.0585(13) Uani 1 1 d . . .
H89A H 0.8378 0.1937 0.1762 0.070 Uiso 1 1 calc R . .
H89B H 0.8383 0.1105 0.2019 0.070 Uiso 1 1 calc R . .
C90 C 0.9529(3) 0.1228(3) 0.1586(3) 0.0535(12) Uani 1 1 d . . .
H90A H 0.9835 0.0775 0.1810 0.064 Uiso 1 1 calc R . .
H90B H 0.9468 0.1090 0.1103 0.064 Uiso 1 1 calc R . .
C91 C 0.8314(3) 0.3853(3) 0.2366(2) 0.0546(12) Uani 1 1 d . . .
H91A H 0.8437 0.4316 0.2155 0.066 Uiso 0.414(16) 1 calc PR A 1
H91B H 0.8448 0.3467 0.1988 0.066 Uiso 0.414(16) 1 calc PR A 1
H91C H 0.8608 0.3633 0.1902 0.066 Uiso 0.586(16) 1 calc PR A 2
H91D H 0.8174 0.4403 0.2331 0.066 Uiso 0.586(16) 1 calc PR A 2
C92 C 0.7477(11) 0.3985(13) 0.2651(11) 0.065(3) Uani 0.414(16) 1 d P A 1
H92A H 0.7139 0.3865 0.2305 0.078 Uiso 0.414(16) 1 calc PR A 1
H92B H 0.7249 0.4510 0.2807 0.078 Uiso 0.414(16) 1 calc PR A 1
C93 C 0.7494(2) 0.3398(2) 0.3348(3) 0.0506(12) Uani 1 1 d . . .
H93A H 0.6986 0.3533 0.3708 0.061 Uiso 0.414(16) 1 calc PR A 1
H93B H 0.7616 0.2866 0.3209 0.061 Uiso 0.414(16) 1 calc PR A 1
H93C H 0.7545 0.2859 0.3434 0.061 Uiso 0.586(16) 1 calc PR A 2
H93D H 0.6969 0.3682 0.3631 0.061 Uiso 0.586(16) 1 calc PR A 2
C94 C 0.8247(2) 0.3628(3) 0.3552(2) 0.0481(11) Uani 1 1 d . A .
H94A H 0.8075 0.4137 0.3758 0.058 Uiso 1 1 calc R . .
H94B H 0.8509 0.3279 0.3902 0.058 Uiso 1 1 calc R . .
C95 C 1.2078(5) 0.2061(4) 0.2200(6) 0.045(2) Uani 0.649(12) 1 d P B 1
H95A H 1.1893 0.2299 0.1762 0.054 Uiso 0.649(12) 1 calc PR B 1
H95B H 1.2304 0.2411 0.2449 0.054 Uiso 0.649(12) 1 calc PR B 1
C96 C 1.2709(3) 0.1364(2) 0.2036(3) 0.0539(12) Uani 1 1 d . . .
H96A H 1.3097 0.1257 0.2392 0.065 Uiso 0.649(12) 1 calc PR B 1
H96B H 1.3038 0.1381 0.1561 0.065 Uiso 0.649(12) 1 calc PR B 1
H96C H 1.2780 0.1585 0.1559 0.065 Uiso 0.351(12) 1 calc PR B 2
H96D H 1.3268 0.1149 0.2175 0.065 Uiso 0.351(12) 1 calc PR B 2
C97 C 1.2209(2) 0.0793(2) 0.2057(3) 0.0568(13) Uani 1 1 d . B .
H97A H 1.2000 0.0768 0.1602 0.068 Uiso 1 1 calc R . .
H97B H 1.2545 0.0293 0.2166 0.068 Uiso 1 1 calc R . .
C98 C 1.1513(2) 0.1068(2) 0.2631(3) 0.0512(12) Uani 1 1 d . B .
H98A H 1.1000 0.0931 0.2537 0.061 Uiso 1 1 calc R . .
H98B H 1.1659 0.0848 0.3088 0.061 Uiso 1 1 calc R . .
C95A C 1.2161(9) 0.1939(8) 0.2582(11) 0.045(2) Uani 0.351(12) 1 d P B 2
H95C H 1.2377 0.1863 0.3041 0.054 Uiso 0.351(12) 1 calc PR B 2
H95D H 1.2172 0.2450 0.2418 0.054 Uiso 0.351(12) 1 calc PR B 2
C92A C 0.7484(7) 0.3554(10) 0.2616(7) 0.065(3) Uani 0.586(16) 1 d P A 2
H92C H 0.6973 0.3940 0.2544 0.078 Uiso 0.586(16) 1 calc PR A 2
H92D H 0.7502 0.3099 0.2348 0.078 Uiso 0.586(16) 1 calc PR A 2

loop_
_atom_site_aniso_label
_atom_site_aniso_U_11
_atom_site_aniso_U_22
_atom_site_aniso_U_33
_atom_site_aniso_U_23
_atom_site_aniso_U_13
_atom_site_aniso_U_12
Y1 0.01364(15) 0.01630(16) 0.01254(16) 0.00049(11) -0.00098(11) -0.00578(11)
Na1 0.0235(6) 0.0285(7) 0.0243(7) -0.0023(6) -0.0005(6) -0.0036(5)
O1 0.0173(10) 0.0201(11) 0.0195(12) -0.0037(9) 0.0033(9) -0.0078(8)
O2 0.0149(10) 0.0253(12) 0.0154(11) -0.0061(9) -0.0011(9) -0.0062(8)
O3 0.0179(10) 0.0276(12) 0.0205(12) -0.0054(10) 0.0023(9) -0.0063(9)
O4 0.0155(10) 0.0258(12) 0.0180(12) 0.0079(9) -0.0029(9) -0.0063(8)
O5 0.0193(10) 0.0180(11) 0.0156(11) 0.0031(9) -0.0037(9) -0.0081(8)
O6 0.0190(11) 0.0274(12) 0.0299(13) 0.0092(10) -0.0088(10) -0.0106(9)
O7 0.0494(15) 0.0431(15) 0.0275(15) -0.0013(12) -0.0112(13) -0.0112(12)
O8 0.0489(16) 0.0593(18) 0.0259(15) -0.0022(13) -0.0097(13) -0.0263(13)
O9 0.0459(15) 0.0325(14) 0.0335(15) 0.0036(12) 0.0114(12) -0.0089(11)
O10 0.0369(14) 0.0253(14) 0.0578(19) -0.0055(13) 0.0027(13) -0.0099(11)
O11 0.0326(13) 0.0437(15) 0.0348(15) -0.0116(12) -0.0068(12) -0.0126(11)
O12 0.0316(12) 0.0409(14) 0.0196(13) 0.0007(11) -0.0044(11) -0.0118(10)
O13 0.0250(12) 0.0438(15) 0.0329(15) -0.0011(12) 0.0012(11) -0.0083(11)
O14 0.0239(12) 0.0252(13) 0.0524(18) -0.0056(12) 0.0048(12) -0.0037(10)
N1 0.0136(12) 0.0127(12) 0.0143(13) -0.0006(10) -0.0002(10) -0.0035(9)
N2 0.0118(12) 0.0236(14) 0.0250(15) 0.0026(12) -0.0022(11) -0.0031(10)
N3 0.0184(12) 0.0124(12) 0.0132(13) 0.0005(10) -0.0033(10) -0.0042(9)
N4 0.0152(12) 0.0265(15) 0.0239(15) 0.0044(12) -0.0022(11) -0.0067(10)
C1 0.0280(18) 0.035(2) 0.042(2) -0.0023(17) 0.0042(17) -0.0117(15)
C2 0.0240(16) 0.0288(18) 0.0221(18) -0.0003(14) 0.0002(14) -0.0089(13)
C3 0.0184(16) 0.0336(19) 0.030(2) 0.0012(15) 0.0009(15) -0.0100(14)
C4 0.0314(18) 0.037(2) 0.030(2) 0.0107(16) -0.0053(16) -0.0101(15)
C5 0.0146(14) 0.0292(18) 0.0193(17) -0.0012(14) -0.0053(13) -0.0037(12)
C6 0.0195(16) 0.037(2) 0.0264(19) -0.0046(15) -0.0055(15) -0.0093(14)
C7 0.0236(17) 0.045(2) 0.0170(18) -0.0106(15) -0.0005(14) -0.0084(15)
C8 0.0167(15) 0.046(2) 0.0180(18) 0.0003(15) -0.0028(14) -0.0087(14)
C9 0.0121(14) 0.0312(18) 0.0191(17) 0.0016(14) -0.0067(13) -0.0017(12)
C10 0.0117(14) 0.0272(17) 0.0175(17) 0.0000(13) -0.0023(13) -0.0007(12)
C11 0.0169(15) 0.0265(18) 0.033(2) -0.0056(15) -0.0004(15) -0.0027(13)
C12 0.0182(15) 0.0285(18) 0.0209(18) 0.0055(14) -0.0030(14) -0.0041(13)
C13 0.033(2) 0.076(3) 0.028(2) -0.022(2) 0.0050(17) -0.0212(19)
C14 0.0178(15) 0.0177(16) 0.0180(16) 0.0009(13) -0.0022(13) -0.0034(12)
C15 0.0151(14) 0.0155(15) 0.0190(17) -0.0004(12) -0.0025(13) -0.0027(11)
C16 0.0137(14) 0.0171(15) 0.0151(16) 0.0010(12) -0.0018(12) -0.0079(11)
C17 0.0181(14) 0.0177(16) 0.0151(16) -0.0012(12) -0.0040(13) -0.0051(12)
C18 0.0141(14) 0.0227(16) 0.0135(16) 0.0004(13) -0.0016(12) -0.0058(12)
C19 0.0221(16) 0.0205(17) 0.0211(17) -0.0020(13) -0.0010(14) -0.0076(13)
C20 0.0215(16) 0.0257(18) 0.0250(19) -0.0077(14) 0.0022(14) -0.0064(13)
C21 0.0185(15) 0.0265(18) 0.0218(18) -0.0083(14) 0.0068(13) -0.0098(13)
C22 0.0250(16) 0.0224(17) 0.0187(17) -0.0016(13) 0.0013(14) -0.0132(13)
C23 0.040(2) 0.038(2) 0.041(2) -0.0160(18) 0.0189(18) -0.0184(17)
C24 0.0231(16) 0.0208(17) 0.038(2) -0.0077(15) 0.0025(16) -0.0073(13)
C25 0.046(2) 0.0241(19) 0.042(2) 0.0064(17) 0.0055(19) -0.0106(16)
C26 0.0316(19) 0.029(2) 0.050(3) -0.0142(18) 0.0050(18) -0.0137(15)
C27 0.037(2) 0.0231(19) 0.055(3) -0.0112(18) 0.0018(19) -0.0085(15)
C28 0.0166(14) 0.0124(14) 0.0141(15) -0.0029(12) 0.0007(12) -0.0018(11)
C29 0.0147(14) 0.0145(15) 0.0157(16) -0.0017(12) -0.0013(12) 0.0007(11)
C30 0.0167(14) 0.0134(15) 0.0212(17) -0.0017(13) 0.0008(13) -0.0058(11)
C31 0.0231(16) 0.0200(16) 0.0189(17) -0.0035(13) -0.0054(14) -0.0057(12)
C32 0.0204(15) 0.0202(16) 0.0161(16) -0.0036(13) -0.0018(13) -0.0062(12)
C33 0.0172(15) 0.0191(16) 0.0157(16) -0.0009(13) -0.0007(13) -0.0018(12)
C34 0.0130(14) 0.0138(15) 0.0167(16) -0.0015(12) -0.0007(12) -0.0021(11)
C35 0.0194(15) 0.0296(18) 0.0176(17) -0.0068(14) 0.0021(13) -0.0103(13)
C36 0.0273(18) 0.049(2) 0.028(2) -0.0153(17) 0.0114(16) -0.0175(16)
C37 0.0303(18) 0.035(2) 0.0210(18) -0.0049(15) 0.0023(15) -0.0189(15)
C38 0.0169(16) 0.044(2) 0.032(2) -0.0073(17) -0.0008(15) -0.0068(14)
C39 0.0271(17) 0.036(2) 0.0218(18) -0.0040(15) -0.0047(15) -0.0130(15)
C40 0.0133(15) 0.0291(18) 0.038(2) 0.0007(16) -0.0039(15) -0.0036(13)
C41 0.0316(19) 0.031(2) 0.055(3) 0.0015(18) -0.0128(19) -0.0096(15)
C42 0.0174(16) 0.035(2) 0.048(2) 0.0003(18) -0.0056(16) -0.0029(14)
C43 0.0298(19) 0.043(2) 0.037(2) -0.0045(18) -0.0063(17) -0.0062(16)
C44 0.0107(14) 0.0243(17) 0.032(2) 0.0013(15) 0.0039(14) -0.0020(12)
C45 0.0155(15) 0.0272(18) 0.035(2) 0.0071(15) 0.0015(15) -0.0052(13)
C46 0.0177(16) 0.038(2) 0.029(2) 0.0130(16) 0.0007(15) -0.0028(14)
C47 0.0151(15) 0.043(2) 0.0219(18) 0.0045(16) -0.0010(14) -0.0070(14)
C48 0.0116(14) 0.0273(18) 0.0242(18) 0.0009(14) 0.0017(13) -0.0028(12)
C49 0.0123(14) 0.0304(18) 0.0184(17) 0.0037(14) 0.0026(13) -0.0028(12)
C50 0.0192(16) 0.0297(19) 0.041(2) 0.0123(16) -0.0042(16) -0.0088(14)
C51 0.0224(16) 0.0294(18) 0.0209(18) -0.0005(14) 0.0019(14) -0.0080(13)
C52 0.036(2) 0.049(2) 0.033(2) 0.0205(19) -0.0072(18) -0.0105(17)
C53 0.0215(15) 0.0214(16) 0.0190(17) 0.0027(13) -0.0033(14) -0.0095(12)
C54 0.0156(14) 0.0190(16) 0.0168(16) 0.0018(12) -0.0029(13) -0.0054(12)
C55 0.0220(15) 0.0173(15) 0.0136(16) -0.0011(12) -0.0008(13) -0.0099(12)
C56 0.0176(14) 0.0180(16) 0.0115(15) -0.0002(12) -0.0024(12) -0.0039(12)
C57 0.0241(16) 0.0193(16) 0.0197(17) 0.0004(13) -0.0045(14) -0.0129(13)
C58 0.0221(16) 0.0272(18) 0.0200(17) 0.0000(14) -0.0062(14) -0.0111(13)
C59 0.0176(15) 0.0211(16) 0.0157(16) 0.0017(13) -0.0031(13) -0.0033(12)
C60 0.0159(14) 0.0182(16) 0.0134(15) -0.0010(12) -0.0011(12) -0.0040(11)
C61 0.0146(14) 0.0183(15) 0.0104(15) -0.0012(12) -0.0030(12) -0.0074(11)
C62 0.0347(19) 0.0318(19) 0.039(2) 0.0077(16) -0.0212(18) -0.0170(15)
C63 0.0174(15) 0.0174(16) 0.0240(18) 0.0045(13) -0.0040(13) -0.0056(12)
C64 0.0304(17) 0.0183(17) 0.032(2) -0.0005(14) -0.0075(16) -0.0103(13)
C65 0.0267(17) 0.0234(17) 0.031(2) 0.0120(15) -0.0081(15) -0.0119(13)
C66 0.0246(16) 0.0183(16) 0.035(2) 0.0055(14) -0.0084(15) -0.0091(13)
C67 0.0206(15) 0.0161(16) 0.0204(17) 0.0030(13) -0.0052(13) -0.0062(12)
C68 0.0156(14) 0.0127(15) 0.0214(17) 0.0002(12) -0.0022(13) -0.0020(11)
C69 0.0169(15) 0.0153(15) 0.0262(18) 0.0042(13) -0.0056(14) -0.0027(12)
C70 0.0209(15) 0.0159(16) 0.0205(17) 0.0054(13) 0.0027(13) -0.0025(12)
C71 0.0196(15) 0.0208(16) 0.0198(17) 0.0027(13) -0.0062(14) -0.0002(12)
C72 0.0165(14) 0.0122(15) 0.0222(17) 0.0035(13) -0.0047(13) -0.0029(11)
C73 0.0144(14) 0.0137(15) 0.0195(17) 0.0007(13) 0.0003(13) 0.0012(11)
C74 0.0264(17) 0.043(2) 0.0257(19) 0.0143(16) -0.0064(15) -0.0118(15)
C75 0.0190(15) 0.0293(18) 0.0251(19) 0.0098(14) -0.0097(14) -0.0067(13)
C76 0.0135(15) 0.038(2) 0.041(2) 0.0093(17) -0.0056(15) -0.0037(14)
C77 0.0271(17) 0.0320(19) 0.0235(18) 0.0083(15) -0.0068(15) -0.0146(14)
C78 0.0293(18) 0.047(2) 0.038(2) 0.0243(18) -0.0189(17) -0.0205(16)
C79 0.060(3) 0.051(3) 0.034(2) -0.011(2) -0.021(2) 0.003(2)
C80 0.090(3) 0.043(3) 0.017(2) 0.0065(18) 0.018(2) 0.010(2)
C81 0.050(2) 0.045(3) 0.062(3) 0.017(2) 0.017(2) -0.015(2)
C82 0.047(2) 0.026(2) 0.081(4) 0.009(2) -0.001(2) -0.0158(18)
C83 0.048(2) 0.033(2) 0.083(4) -0.023(2) -0.003(2) -0.0179(19)
C84 0.037(2) 0.063(3) 0.062(3) -0.030(2) -0.005(2) -0.023(2)
C85 0.046(2) 0.053(3) 0.025(2) -0.0049(18) -0.0110(18) -0.0069(19)
C86 0.044(2) 0.054(2) 0.0194(19) 0.0028(17) -0.0073(17) -0.0099(18)
C87 0.0314(18) 0.0297(19) 0.030(2) 0.0079(16) 0.0029(16) -0.0103(15)
C88 0.0269(18) 0.0260(19) 0.044(2) -0.0032(17) -0.0031(17) -0.0055(14)
C89 0.054(3) 0.088(4) 0.041(3) -0.017(2) -0.010(2) -0.027(2)
C90 0.054(3) 0.060(3) 0.052(3) -0.021(2) -0.005(2) -0.023(2)
C91 0.059(3) 0.056(3) 0.039(3) 0.008(2) -0.009(2) 0.004(2)
C92 0.029(3) 0.102(10) 0.061(4) -0.011(8) -0.016(3) -0.003(7)
C93 0.0262(19) 0.039(2) 0.084(4) -0.006(2) 0.002(2) -0.0085(16)
C94 0.035(2) 0.072(3) 0.036(2) 0.001(2) -0.0035(19) -0.011(2)
C95 0.035(3) 0.028(3) 0.067(6) 0.011(4) 0.011(4) -0.011(2)
C96 0.038(2) 0.055(3) 0.062(3) -0.016(2) 0.014(2) -0.010(2)
C97 0.037(2) 0.048(3) 0.082(4) -0.034(2) -0.009(2) -0.0008(19)
C98 0.040(2) 0.029(2) 0.082(4) 0.010(2) 0.000(2) -0.0090(17)
C95A 0.035(3) 0.028(3) 0.067(6) 0.011(4) 0.011(4) -0.011(2)
C92A 0.029(3) 0.102(10) 0.061(4) -0.011(8) -0.016(3) -0.003(7)

loop_
_atom_type_symbol
_atom_type_description
_atom_type_scat_dispersion_real
_atom_type_scat_dispersion_imag
_atom_type_scat_source
C C 0.0033 0.0016 'International Tables Vol C Tables 4.2.6.8 and 6.1.1.4'
H H 0.0000 0.0000 'International Tables Vol C Tables 4.2.6.8 and 6.1.1.4'
N N 0.0061 0.0033 'International Tables Vol C Tables 4.2.6.8 and 6.1.1.4'
Na Na 0.0362 0.0249 'International Tables Vol C Tables 4.2.6.8 and 6.1.1.4'
O O 0.0106 0.0060 'International Tables Vol C Tables 4.2.6.8 and 6.1.1.4'
Y Y -2.7962 3.5667 'International Tables Vol C Tables 4.2.6.8 and 6.1.1.4'

loop_
_geom_angle_atom_site_label_1
_geom_angle_atom_site_label_2
_geom_angle_atom_site_label_3
_geom_angle
O5 Y1 O4 154.91(7)
O5 Y1 O1 94.52(8)
O4 Y1 O1 92.03(8)
O5 Y1 O2 88.85(7)
O4 Y1 O2 95.65(8)
O1 Y1 O2 154.27(7)
O5 Y1 N1 105.36(7)
O4 Y1 N1 99.72(7)
O1 Y1 N1 75.51(7)
O2 Y1 N1 79.00(7)
O5 Y1 N3 75.93(7)
O4 Y1 N3 78.98(7)
O1 Y1 N3 104.79(7)
O2 Y1 N3 100.77(7)
N1 Y1 N3 178.67(7)
O14 Na1 O13 163.84(10)
O14 Na1 O9 95.78(10)
O13 Na1 O9 84.28(9)
O14 Na1 O11 83.74(9)
O13 Na1 O11 83.82(9)
O9 Na1 O11 129.50(9)
O14 Na1 O10 82.00(8)
O13 Na1 O10 83.51(9)
O9 Na1 O10 64.21(9)
O11 Na1 O10 65.76(9)
O14 Na1 O8 83.06(9)
O13 Na1 O8 111.29(9)
O9 Na1 O8 65.16(9)
O11 Na1 O8 161.32(9)
O10 Na1 O8 125.01(10)
O14 Na1 O12 84.25(9)
O13 Na1 O12 98.96(9)
O9 Na1 O12 168.26(9)
O11 Na1 O12 62.23(8)
O10 Na1 O12 127.24(9)
O8 Na1 O12 103.26(8)
C18 O1 Y1 143.54(18)
C34 O2 Y1 134.06(17)
C10 O3 C11 115.6(2)
C73 O4 Y1 137.60(16)
C61 O5 Y1 143.18(17)
C49 O6 C50 114.1(2)
C89 O7 C88 114.2(3)
C79 O8 C90 113.9(3)
C79 O8 Na1 106.9(2)
C90 O8 Na1 120.9(2)
C81 O9 C80 112.2(3)
C81 O9 Na1 119.5(3)
C80 O9 Na1 116.1(2)
C83 O10 C82 112.4(3)
C83 O10 Na1 111.3(2)
C82 O10 Na1 109.2(2)
C85 O11 C84 111.9(3)
C85 O11 Na1 112.2(2)
C84 O11 Na1 110.5(2)
C86 O12 C87 111.1(3)
C86 O12 Na1 114.6(2)
C87 O12 Na1 122.06(18)
C94 O13 C91 106.6(3)
C94 O13 Na1 119.5(2)
C91 O13 Na1 120.4(2)
C95A O14 C98 102.0(7)
C95A O14 C95 31.8(7)
C98 O14 C95 108.0(4)
C95A O14 Na1 137.9(7)
C98 O14 Na1 119.9(2)
C95 O14 Na1 120.0(4)
C16 N1 C15 112.6(2)
C16 N1 C28 107.8(2)
C15 N1 C28 112.1(2)
C16 N1 Y1 103.01(15)
C15 N1 Y1 111.98(16)
C28 N1 Y1 108.92(16)
C11 N2 C12 108.1(2)
C11 N2 C14 114.6(2)
C12 N2 C14 113.4(2)
C54 N3 C55 112.3(2)
C54 N3 C67 112.0(2)
C55 N3 C67 107.2(2)
C54 N3 Y1 112.64(16)
C55 N3 Y1 104.42(16)
C67 N3 Y1 107.77(15)
C50 N4 C51 107.6(2)
C50 N4 C53 112.5(3)
C51 N4 C53 112.9(2)
C2 C1 H1A 109.5
C2 C1 H1B 109.5
H1A C1 H1B 109.5
C2 C1 H1C 109.5
H1A C1 H1C 109.5
H1B C1 H1C 109.5
C3 C2 C4 110.3(3)
C3 C2 C5 109.3(3)
C4 C2 C5 110.8(2)
C3 C2 C1 106.9(3)
C4 C2 C1 107.3(3)
C5 C2 C1 112.1(3)
C2 C3 H3A 109.5
C2 C3 H3B 109.5
H3A C3 H3B 109.5
C2 C3 H3C 109.5
H3A C3 H3C 109.5
H3B C3 H3C 109.5
C2 C4 H4A 109.5
C2 C4 H4B 109.5
H4A C4 H4B 109.5
C2 C4 H4C 109.5
H4A C4 H4C 109.5
H4B C4 H4C 109.5
C6 C5 C10 116.3(3)
C6 C5 C2 121.3(3)
C10 C5 C2 122.3(3)
C5 C6 C7 123.8(3)
C5 C6 H6 118.1
C7 C6 H6 118.1
C6 C7 C8 117.8(3)
C6 C7 C13 121.0(3)
C8 C7 C13 121.2(3)
C9 C8 C7 121.0(3)
C9 C8 H8 119.5
C7 C8 H8 119.5
C8 C9 C10 119.4(3)
C8 C9 C12 120.2(3)
C10 C9 C12 120.4(3)
O3 C10 C9 120.3(3)
O3 C10 C5 118.1(3)
C9 C10 C5 121.5(3)
N2 C11 O3 114.8(2)
N2 C11 H11A 108.6
O3 C11 H11A 108.6
N2 C11 H11B 108.6
O3 C11 H11B 108.6
H11A C11 H11B 107.6
N2 C12 C9 112.8(3)
N2 C12 H12A 109.0
C9 C12 H12A 109.0
N2 C12 H12B 109.0
C9 C12 H12B 109.0
H12A C12 H12B 107.8
C7 C13 H13A 109.5
C7 C13 H13B 109.5
H13A C13 H13B 109.5
C7 C13 H13C 109.5
H13A C13 H13C 109.5
H13B C13 H13C 109.5
N2 C14 C15 107.9(2)
N2 C14 H14A 110.1
C15 C14 H14A 110.1
N2 C14 H14B 110.1
C15 C14 H14B 110.1
H14A C14 H14B 108.4
N1 C15 C14 116.2(2)
N1 C15 H15A 108.2
C14 C15 H15A 108.2
N1 C15 H15B 108.2
C14 C15 H15B 108.2
H15A C15 H15B 107.4
N1 C16 C17 116.3(2)
N1 C16 H16A 108.2
C17 C16 H16A 108.2
N1 C16 H16B 108.2
C17 C16 H16B 108.2
H16A C16 H16B 107.4
C22 C17 C18 120.5(3)
C22 C17 C16 119.6(2)
C18 C17 C16 119.9(3)
O1 C18 C17 118.5(3)
O1 C18 C19 122.7(3)
C17 C18 C19 118.8(3)
C20 C19 C18 117.7(3)
C20 C19 C24 121.6(3)
C18 C19 C24 120.6(3)
C21 C20 C19 123.5(3)
C21 C20 H20 118.3
C19 C20 H20 118.3
C22 C21 C20 117.8(3)
C22 C21 C23 121.2(3)
C20 C21 C23 120.9(3)
C21 C22 C17 121.6(3)
C21 C22 H22 119.2
C17 C22 H22 119.2
C21 C23 H23A 109.5
C21 C23 H23B 109.5
H23A C23 H23B 109.5
C21 C23 H23C 109.5
H23A C23 H23C 109.5
H23B C23 H23C 109.5
C26 C24 C27 107.6(3)
C26 C24 C25 110.1(3)
C27 C24 C25 108.1(3)
C26 C24 C19 111.0(3)
C27 C24 C19 111.4(3)
C25 C24 C19 108.7(3)
C24 C25 H25A 109.5
C24 C25 H25B 109.5
H25A C25 H25B 109.5
C24 C25 H25C 109.5
H25A C25 H25C 109.5
H25B C25 H25C 109.5
C24 C26 H26A 109.5
C24 C26 H26B 109.5
H26A C26 H26B 109.5
C24 C26 H26C 109.5
H26A C26 H26C 109.5
H26B C26 H26C 109.5
C24 C27 H27A 109.5
C24 C27 H27B 109.5
H27A C27 H27B 109.5
C24 C27 H27C 109.5
H27A C27 H27C 109.5
H27B C27 H27C 109.5
N1 C28 C29 116.0(2)
N1 C28 H28A 108.3
C29 C28 H28A 108.3
N1 C28 H28B 108.3
C29 C28 H28B 108.3
H28A C28 H28B 107.4
C30 C29 C34 119.9(3)
C30 C29 C28 121.7(3)
C34 C29 C28 118.2(2)
C31 C30 C29 121.3(3)
C31 C30 H30 119.4
C29 C30 H30 119.4
C30 C31 C32 117.6(3)
C30 C31 C39 122.2(3)
C32 C31 C39 120.2(3)
C33 C32 C31 123.6(3)
C33 C32 H32 118.2
C31 C32 H32 118.2
C32 C33 C34 117.8(3)
C32 C33 C35 121.2(3)
C34 C33 C35 120.9(2)
O2 C34 C29 118.3(3)
O2 C34 C33 122.4(2)
C29 C34 C33 119.2(3)
C37 C35 C36 107.8(3)
C37 C35 C33 109.4(2)
C36 C35 C33 111.9(2)
C37 C35 C38 110.4(3)
C36 C35 C38 107.1(3)
C33 C35 C38 110.2(3)
C35 C36 H36A 109.5
C35 C36 H36B 109.5
H36A C36 H36B 109.5
C35 C36 H36C 109.5
H36A C36 H36C 109.5
H36B C36 H36C 109.5
C35 C37 H37A 109.5
C35 C37 H37B 109.5
H37A C37 H37B 109.5
C35 C37 H37C 109.5
H37A C37 H37C 109.5
H37B C37 H37C 109.5
C35 C38 H38A 109.5
C35 C38 H38B 109.5
H38A C38 H38B 109.5
C35 C38 H38C 109.5
H38A C38 H38C 109.5
H38B C38 H38C 109.5
C31 C39 H39A 109.5
C31 C39 H39B 109.5
H39A C39 H39B 109.5
C31 C39 H39C 109.5
H39A C39 H39C 109.5
H39B C39 H39C 109.5
C43 C40 C44 110.2(3)
C43 C40 C41 107.9(3)
C44 C40 C41 111.2(3)
C43 C40 C42 110.6(3)
C44 C40 C42 110.0(3)
C41 C40 C42 107.0(3)
C40 C41 H41A 109.5
C40 C41 H41B 109.5
H41A C41 H41B 109.5
C40 C41 H41C 109.5
H41A C41 H41C 109.5
H41B C41 H41C 109.5
C40 C42 H42A 109.5
C40 C42 H42B 109.5
H42A C42 H42B 109.5
C40 C42 H42C 109.5
H42A C42 H42C 109.5
H42B C42 H42C 109.5
C40 C43 H43A 109.5
C40 C43 H43B 109.5
H43A C43 H43B 109.5
C40 C43 H43C 109.5
H43A C43 H43C 109.5
H43B C43 H43C 109.5
C45 C44 C49 115.7(3)
C45 C44 C40 122.6(3)
C49 C44 C40 121.7(3)
C46 C45 C44 124.2(3)
C46 C45 H45 117.9
C44 C45 H45 117.9
C45 C46 C47 117.9(3)
C45 C46 C52 121.5(3)
C47 C46 C52 120.6(3)
C46 C47 C48 121.0(3)
C46 C47 H47 119.5
C48 C47 H47 119.5
C47 C48 C49 119.2(3)
C47 C48 C51 120.1(3)
C49 C48 C51 120.7(3)
O6 C49 C48 120.3(3)
O6 C49 C44 118.0(3)
C48 C49 C44 121.7(3)
N4 C50 O6 113.3(2)
N4 C50 H50A 108.9
O6 C50 H50A 108.9
N4 C50 H50B 108.9
O6 C50 H50B 108.9
H50A C50 H50B 107.7
N4 C51 C48 112.5(3)
N4 C51 H51A 109.1
C48 C51 H51A 109.1
N4 C51 H51B 109.1
C48 C51 H51B 109.1
H51A C51 H51B 107.8
C46 C52 H52A 109.5
C46 C52 H52B 109.5
H52A C52 H52B 109.5
C46 C52 H52C 109.5
H52A C52 H52C 109.5
H52B C52 H52C 109.5
N4 C53 C54 108.7(2)
N4 C53 H53A 110.0
C54 C53 H53A 110.0
N4 C53 H53B 110.0
C54 C53 H53B 110.0
H53A C53 H53B 108.3
N3 C54 C53 116.4(2)
N3 C54 H54A 108.2
C53 C54 H54A 108.2
N3 C54 H54B 108.2
C53 C54 H54B 108.2
H54A C54 H54B 107.3
C56 C55 N3 116.1(2)
C56 C55 H55A 108.2
N3 C55 H55A 108.2
C56 C55 H55B 108.2
N3 C55 H55B 108.2
H55A C55 H55B 107.4
C57 C56 C61 120.3(3)
C57 C56 C55 119.5(3)
C61 C56 C55 120.2(2)
C56 C57 C58 121.7(3)
C56 C57 H57 119.1
C58 C57 H57 119.1
C57 C58 C59 117.1(3)
C57 C58 C62 121.3(3)
C59 C58 C62 121.5(3)
C60 C59 C58 124.1(3)
C60 C59 H59 117.9
C58 C59 H59 117.9
C59 C60 C61 117.6(3)
C59 C60 C63 122.2(2)
C61 C60 C63 120.2(2)
O5 C61 C56 118.6(2)
O5 C61 C60 122.3(2)
C56 C61 C60 119.0(2)
C58 C62 H62A 109.5
C58 C62 H62B 109.5
H62A C62 H62B 109.5
C58 C62 H62C 109.5
H62A C62 H62C 109.5
H62B C62 H62C 109.5
C65 C63 C64 109.7(2)
C65 C63 C66 108.0(2)
C64 C63 C66 107.3(3)
C65 C63 C60 110.5(3)
C64 C63 C60 109.9(2)
C66 C63 C60 111.4(2)
C63 C64 H64A 109.5
C63 C64 H64B 109.5
H64A C64 H64B 109.5
C63 C64 H64C 109.5
H64A C64 H64C 109.5
H64B C64 H64C 109.5
C63 C65 H65A 109.5
C63 C65 H65B 109.5
H65A C65 H65B 109.5
C63 C65 H65C 109.5
H65A C65 H65C 109.5
H65B C65 H65C 109.5
C63 C66 H66A 109.5
C63 C66 H66B 109.5
H66A C66 H66B 109.5
C63 C66 H66C 109.5
H66A C66 H66C 109.5
H66B C66 H66C 109.5
N3 C67 C68 115.5(2)
N3 C67 H67A 108.4
C68 C67 H67A 108.4
N3 C67 H67B 108.4
C68 C67 H67B 108.4
H67A C67 H67B 107.5
C69 C68 C73 120.8(3)
C69 C68 C67 120.9(2)
C73 C68 C67 118.1(3)
C68 C69 C70 121.3(3)
C68 C69 H69 119.4
C70 C69 H69 119.4
C69 C70 C71 117.4(3)
C69 C70 C74 122.4(3)
C71 C70 C74 120.1(3)
C72 C71 C70 123.9(3)
C72 C71 H71 118.1
C70 C71 H71 118.1
C71 C72 C73 117.9(2)
C71 C72 C75 121.6(3)
C73 C72 C75 120.5(3)
O4 C73 C72 122.9(2)
O4 C73 C68 118.7(3)
C72 C73 C68 118.4(3)
C70 C74 H74A 109.5
C70 C74 H74B 109.5
H74A C74 H74B 109.5
C70 C74 H74C 109.5
H74A C74 H74C 109.5
H74B C74 H74C 109.5
C76 C75 C72 109.9(3)
C76 C75 C78 107.6(3)
C72 C75 C78 112.2(3)
C76 C75 C77 110.1(3)
C72 C75 C77 109.7(2)
C78 C75 C77 107.3(3)
C75 C76 H76A 109.5
C75 C76 H76B 109.5
H76A C76 H76B 109.5
C75 C76 H76C 109.5
H76A C76 H76C 109.5
H76B C76 H76C 109.5
C75 C77 H77A 109.5
C75 C77 H77B 109.5
H77A C77 H77B 109.5
C75 C77 H77C 109.5
H77A C77 H77C 109.5
H77B C77 H77C 109.5
C75 C78 H78A 109.5
C75 C78 H78B 109.5
H78A C78 H78B 109.5
C75 C78 H78C 109.5
H78A C78 H78C 109.5
H78B C78 H78C 109.5
O8 C79 C80 107.9(3)
O8 C79 H79A 110.1
C80 C79 H79A 110.1
O8 C79 H79B 110.1
C80 C79 H79B 110.1
H79A C79 H79B 108.4
O9 C80 C79 108.5(3)
O9 C80 H80A 110.0
C79 C80 H80A 110.0
O9 C80 H80B 110.0
C79 C80 H80B 110.0
H80A C80 H80B 108.4
O9 C81 C82 108.7(3)
O9 C81 H81A 109.9
C82 C81 H81A 109.9
O9 C81 H81B 109.9
C82 C81 H81B 109.9
H81A C81 H81B 108.3
O10 C82 C81 107.1(3)
O10 C82 H82A 110.3
C81 C82 H82A 110.3
O10 C82 H82B 110.3
C81 C82 H82B 110.3
H82A C82 H82B 108.5
O10 C83 C84 107.3(3)
O10 C83 H83A 110.3
C84 C83 H83A 110.3
O10 C83 H83B 110.3
C84 C83 H83B 110.3
H83A C83 H83B 108.5
O11 C84 C83 108.4(3)
O11 C84 H84A 110.0
C83 C84 H84A 110.0
O11 C84 H84B 110.0
C83 C84 H84B 110.0
H84A C84 H84B 108.4
O11 C85 C86 109.1(3)
O11 C85 H85A 109.9
C86 C85 H85A 109.9
O11 C85 H85B 109.9
C86 C85 H85B 109.9
H85A C85 H85B 108.3
O12 C86 C85 108.5(3)
O12 C86 H86A 110.0
C85 C86 H86A 110.0
O12 C86 H86B 110.0
C85 C86 H86B 110.0
H86A C86 H86B 108.4
O12 C87 C88 108.6(3)
O12 C87 H87A 110.0
C88 C87 H87A 110.0
O12 C87 H87B 110.0
C88 C87 H87B 110.0
H87A C87 H87B 108.3
O7 C88 C87 108.5(3)
O7 C88 H88A 110.0
C87 C88 H88A 110.0
O7 C88 H88B 110.0
C87 C88 H88B 110.0
H88A C88 H88B 108.4
O7 C89 C90 112.0(3)
O7 C89 H89A 109.2
C90 C89 H89A 109.2
O7 C89 H89B 109.2
C90 C89 H89B 109.2
H89A C89 H89B 107.9
O8 C90 C89 111.4(4)
O8 C90 H90A 109.4
C89 C90 H90A 109.4
O8 C90 H90B 109.4
C89 C90 H90B 109.4
H90A C90 H90B 108.0
C92 C91 O13 108.9(9)
C92 C91 C92A 29.7(8)
O13 C91 C92A 103.2(5)
C92 C91 H91A 109.9
O13 C91 H91A 109.9
C92A C91 H91A 136.2
C92 C91 H91B 109.9
O13 C91 H91B 109.9
C92A C91 H91B 85.7
H91A C91 H91B 108.3
C92 C91 H91C 130.1
O13 C91 H91C 111.1
C92A C91 H91C 111.1
H91A C91 H91C 83.0
H91B C91 H91C 27.2
C92 C91 H91D 82.3
O13 C91 H91D 111.1
C92A C91 H91D 111.1
H91A C91 H91D 29.6
H91B C91 H91D 130.0
H91C C91 H91D 109.1
C91 C92 C93 102.6(11)
C91 C92 H92A 111.2
C93 C92 H92A 111.2
C91 C92 H92B 111.2
C93 C92 H92B 111.2
H92A C92 H92B 109.2
C92A C93 C94 106.9(6)
C92A C93 C92 27.9(6)
C94 C93 C92 90.4(7)
C92A C93 H93A 123.0
C94 C93 H93A 113.6
C92 C93 H93A 113.6
C92A C93 H93B 86.1
C94 C93 H93B 113.6
C92 C93 H93B 113.6
H93A C93 H93B 110.9
C92A C93 H93C 110.3
C94 C93 H93C 110.3
C92 C93 H93C 138.2
H93A C93 H93C 91.5
H93B C93 H93C 25.0
C92A C93 H93D 110.3
C94 C93 H93D 110.3
C92 C93 H93D 96.6
H93A C93 H93D 17.8
H93B C93 H93D 125.4
H93C C93 H93D 108.6
O13 C94 C93 105.8(3)
O13 C94 H94A 110.6
C93 C94 H94A 110.6
O13 C94 H94B 110.6
C93 C94 H94B 110.6
H94A C94 H94B 108.7
C96 C95 O14 105.4(5)
C96 C95 H95A 110.7
O14 C95 H95A 110.7
C96 C95 H95B 110.7
O14 C95 H95B 110.7
H95A C95 H95B 108.8
C95 C96 C97 103.9(4)
C95 C96 C95A 30.1(6)
C97 C96 C95A 101.9(6)
C95 C96 H96A 111.0
C97 C96 H96A 111.0
C95A C96 H96A 84.4
C95 C96 H96B 111.0
C97 C96 H96B 111.0
C95A C96 H96B 135.9
H96A C96 H96B 109.0
C95 C96 H96C 83.2
C97 C96 H96C 111.4
C95A C96 H96C 111.4
H96A C96 H96C 129.9
H96B C96 H96C 29.1
C95 C96 H96D 133.8
C97 C96 H96D 111.4
C95A C96 H96D 111.4
H96A C96 H96D 28.2
H96B C96 H96D 83.4
H96C C96 H96D 109.3
C98 C97 C96 102.9(3)
C98 C97 H97A 111.2
C96 C97 H97A 111.2
C98 C97 H97B 111.2
C96 C97 H97B 111.2
H97A C97 H97B 109.1
O14 C98 C97 107.2(3)
O14 C98 H98A 110.3
C97 C98 H98A 110.3
O14 C98 H98B 110.3
C97 C98 H98B 110.3
H98A C98 H98B 108.5
O14 C95A C96 108.2(12)
O14 C95A H95C 110.1
C96 C95A H95C 110.1
O14 C95A H95D 110.1
C96 C95A H95D 110.1
H95C C95A H95D 108.4
C93 C92A C91 104.9(7)
C93 C92A H92C 110.8
C91 C92A H92C 110.8
C93 C92A H92D 110.8
C91 C92A H92D 110.8
H92C C92A H92D 108.8

loop_
_geom_bond_atom_site_label_1
_geom_bond_atom_site_label_2
_geom_bond_distance
Y1 O5 2.1560(18)
Y1 O4 2.1665(19)
Y1 O1 2.168(2)
Y1 O2 2.180(2)
Y1 N1 2.558(2)
Y1 N3 2.563(2)
Na1 O14 2.327(2)
Na1 O13 2.363(3)
Na1 O9 2.516(3)
Na1 O11 2.608(3)
Na1 O10 2.608(3)
Na1 O8 2.744(3)
Na1 O12 2.744(3)
O1 C18 1.315(3)
O2 C34 1.322(3)
O3 C10 1.377(4)
O3 C11 1.450(4)
O4 C73 1.319(4)
O5 C61 1.331(3)
O6 C49 1.383(4)
O6 C50 1.445(4)
O7 C89 1.402(5)
O7 C88 1.416(4)
O8 C79 1.422(5)
O8 C90 1.438(5)
O9 C81 1.388(5)
O9 C80 1.424(5)
O10 C83 1.411(5)
O10 C82 1.435(5)
O11 C85 1.407(4)
O11 C84 1.451(4)
O12 C86 1.416(4)
O12 C87 1.427(4)
O13 C94 1.413(5)
O13 C91 1.433(5)
O14 C95A 1.336(15)
O14 C98 1.417(4)
O14 C95 1.470(8)
N1 C16 1.485(4)
N1 C15 1.492(3)
N1 C28 1.493(4)
N2 C11 1.439(4)
N2 C12 1.464(4)
N2 C14 1.468(4)
N3 C54 1.486(4)
N3 C55 1.499(4)
N3 C67 1.500(3)
N4 C50 1.439(4)
N4 C51 1.475(4)
N4 C53 1.476(4)
C1 C2 1.540(5)
C1 H1A 0.9800
C1 H1B 0.9800
C1 H1C 0.9800
C2 C3 1.527(4)
C2 C4 1.535(5)
C2 C5 1.538(4)
C3 H3A 0.9800
C3 H3B 0.9800
C3 H3C 0.9800
C4 H4A 0.9800
C4 H4B 0.9800
C4 H4C 0.9800
C5 C6 1.386(5)
C5 C10 1.411(4)
C6 C7 1.386(5)
C6 H6 0.9500
C7 C8 1.399(5)
C7 C13 1.510(5)
C8 C9 1.378(5)
C8 H8 0.9500
C9 C10 1.397(4)
C9 C12 1.502(4)
C11 H11A 0.9900
C11 H11B 0.9900
C12 H12A 0.9900
C12 H12B 0.9900
C13 H13A 0.9800
C13 H13B 0.9800
C13 H13C 0.9800
C14 C15 1.532(4)
C14 H14A 0.9900
C14 H14B 0.9900
C15 H15A 0.9900
C15 H15B 0.9900
C16 C17 1.505(4)
C16 H16A 0.9900
C16 H16B 0.9900
C17 C22 1.401(4)
C17 C18 1.415(4)
C18 C19 1.423(4)
C19 C20 1.409(4)
C19 C24 1.538(4)
C20 C21 1.392(4)
C20 H20 0.9500
C21 C22 1.377(4)
C21 C23 1.518(5)
C22 H22 0.9500
C23 H23A 0.9800
C23 H23B 0.9800
C23 H23C 0.9800
C24 C26 1.525(5)
C24 C27 1.534(5)
C24 C25 1.535(5)
C25 H25A 0.9800
C25 H25B 0.9800
C25 H25C 0.9800
C26 H26A 0.9800
C26 H26B 0.9800
C26 H26C 0.9800
C27 H27A 0.9800
C27 H27B 0.9800
C27 H27C 0.9800
C28 C29 1.496(4)
C28 H28A 0.9900
C28 H28B 0.9900
C29 C30 1.403(4)
C29 C34 1.413(4)
C30 C31 1.381(4)
C30 H30 0.9500
C31 C32 1.399(4)
C31 C39 1.521(4)
C32 C33 1.388(4)
C32 H32 0.9500
C33 C34 1.414(4)
C33 C35 1.541(4)
C35 C37 1.522(4)
C35 C36 1.533(5)
C35 C38 1.550(4)
C36 H36A 0.9800
C36 H36B 0.9800
C36 H36C 0.9800
C37 H37A 0.9800
C37 H37B 0.9800
C37 H37C 0.9800
C38 H38A 0.9800
C38 H38B 0.9800
C38 H38C 0.9800
C39 H39A 0.9800
C39 H39B 0.9800
C39 H39C 0.9800
C40 C43 1.521(5)
C40 C44 1.531(5)
C40 C41 1.534(5)
C40 C42 1.547(4)
C41 H41A 0.9800
C41 H41B 0.9800
C41 H41C 0.9800
C42 H42A 0.9800
C42 H42B 0.9800
C42 H42C 0.9800
C43 H43A 0.9800
C43 H43B 0.9800
C43 H43C 0.9800
C44 C45 1.396(5)
C44 C49 1.405(4)
C45 C46 1.381(5)
C45 H45 0.9500
C46 C47 1.386(5)
C46 C52 1.521(5)
C47 C48 1.390(4)
C47 H47 0.9500
C48 C49 1.398(4)
C48 C51 1.516(4)
C50 H50A 0.9900
C50 H50B 0.9900
C51 H51A 0.9900
C51 H51B 0.9900
C52 H52A 0.9800
C52 H52B 0.9800
C52 H52C 0.9800
C53 C54 1.522(4)
C53 H53A 0.9900
C53 H53B 0.9900
C54 H54A 0.9900
C54 H54B 0.9900
C55 C56 1.495(4)
C55 H55A 0.9900
C55 H55B 0.9900
C56 C57 1.386(4)
C56 C61 1.412(4)
C57 C58 1.388(4)
C57 H57 0.9500
C58 C59 1.393(4)
C58 C62 1.514(4)
C59 C60 1.384(4)
C59 H59 0.9500
C60 C61 1.426(4)
C60 C63 1.542(4)
C62 H62A 0.9800
C62 H62B 0.9800
C62 H62C 0.9800
C63 C65 1.530(4)
C63 C64 1.538(4)
C63 C66 1.540(4)
C64 H64A 0.9800
C64 H64B 0.9800
C64 H64C 0.9800
C65 H65A 0.9800
C65 H65B 0.9800
C65 H65C 0.9800
C66 H66A 0.9800
C66 H66B 0.9800
C66 H66C 0.9800
C67 C68 1.515(4)
C67 H67A 0.9900
C67 H67B 0.9900
C68 C69 1.385(4)
C68 C73 1.424(4)
C69 C70 1.387(4)
C69 H69 0.9500
C70 C71 1.404(4)
C70 C74 1.504(4)
C71 C72 1.386(4)
C71 H71 0.9500
C72 C73 1.423(4)
C72 C75 1.532(4)
C74 H74A 0.9800
C74 H74B 0.9800
C74 H74C 0.9800
C75 C76 1.529(5)
C75 C78 1.533(4)
C75 C77 1.538(4)
C76 H76A 0.9800
C76 H76B 0.9800
C76 H76C 0.9800
C77 H77A 0.9800
C77 H77B 0.9800
C77 H77C 0.9800
C78 H78A 0.9800
C78 H78B 0.9800
C78 H78C 0.9800
C79 C80 1.510(6)
C79 H79A 0.9900
C79 H79B 0.9900
C80 H80A 0.9900
C80 H80B 0.9900
C81 C82 1.500(6)
C81 H81A 0.9900
C81 H81B 0.9900
C82 H82A 0.9900
C82 H82B 0.9900
C83 C84 1.493(6)
C83 H83A 0.9900
C83 H83B 0.9900
C84 H84A 0.9900
C84 H84B 0.9900
C85 C86 1.481(5)
C85 H85A 0.9900
C85 H85B 0.9900
C86 H86A 0.9900
C86 H86B 0.9900
C87 C88 1.490(5)
C87 H87A 0.9900
C87 H87B 0.9900
C88 H88A 0.9900
C88 H88B 0.9900
C89 C90 1.467(6)
C89 H89A 0.9900
C89 H89B 0.9900
C90 H90A 0.9900
C90 H90B 0.9900
C91 C92 1.379(18)
C91 C92A 1.610(14)
C91 H91A 0.9900
C91 H91B 0.9900
C91 H91C 0.9900
C91 H91D 0.9900
C92 C93 1.69(2)
C92 H92A 0.9900
C92 H92B 0.9900
C93 C92A 1.421(14)
C93 C94 1.522(5)
C93 H93A 0.9900
C93 H93B 0.9900
C93 H93C 0.9900
C93 H93D 0.9900
C94 H94A 0.9900
C94 H94B 0.9900
C95 C96 1.456(8)
C95 H95A 0.9900
C95 H95B 0.9900
C96 C97 1.492(6)
C96 C95A 1.533(17)
C96 H96A 0.9900
C96 H96B 0.9900
C96 H96C 0.9900
C96 H96D 0.9900
C97 C98 1.469(6)
C97 H97A 0.9900
C97 H97B 0.9900
C98 H98A 0.9900
C98 H98B 0.9900
C95A H95C 0.9900
C95A H95D 0.9900
C92A H92C 0.9900
C92A H92D 0.9900

loop_
_geom_torsion_atom_site_label_1
_geom_torsion_atom_site_label_2
_geom_torsion_atom_site_label_3
_geom_torsion_atom_site_label_4
_geom_torsion
O5 Y1 O1 C18 -96.4(3)
O4 Y1 O1 C18 107.9(3)
O2 Y1 O1 C18 0.4(4)
N1 Y1 O1 C18 8.4(3)
N3 Y1 O1 C18 -173.0(3)
O5 Y1 O2 C34 143.5(3)
O4 Y1 O2 C34 -61.2(3)
O1 Y1 O2 C34 45.5(3)
N1 Y1 O2 C34 37.6(2)
N3 Y1 O2 C34 -141.0(2)
O5 Y1 O4 C73 28.5(4)
O1 Y1 O4 C73 133.7(3)
O2 Y1 O4 C73 -70.9(3)
N1 Y1 O4 C73 -150.7(3)
N3 Y1 O4 C73 29.0(3)
O4 Y1 O5 C61 2.2(4)
O1 Y1 O5 C61 -102.4(3)
O2 Y1 O5 C61 103.1(3)
N1 Y1 O5 C61 -178.6(3)
N3 Y1 O5 C61 1.7(3)
O14 Na1 O8 C79 -120.6(2)
O13 Na1 O8 C79 51.7(3)
O9 Na1 O8 C79 -20.9(2)
O11 Na1 O8 C79 -165.9(3)
O10 Na1 O8 C79 -45.5(3)
O12 Na1 O8 C79 157.0(2)
O14 Na1 O8 C90 106.8(3)
O13 Na1 O8 C90 -80.8(3)
O9 Na1 O8 C90 -153.5(3)
O11 Na1 O8 C90 61.5(4)
O10 Na1 O8 C90 -178.0(3)
O12 Na1 O8 C90 24.4(3)
O14 Na1 O9 C81 -74.3(3)
O13 Na1 O9 C81 89.4(3)
O11 Na1 O9 C81 12.3(3)
O10 Na1 O9 C81 3.9(3)
O8 Na1 O9 C81 -153.9(3)
O12 Na1 O9 C81 -163.9(4)
O14 Na1 O9 C80 65.2(3)
O13 Na1 O9 C80 -131.0(3)
O11 Na1 O9 C80 151.8(3)
O10 Na1 O9 C80 143.4(3)
O8 Na1 O9 C80 -14.4(3)
O12 Na1 O9 C80 -24.4(6)
O14 Na1 O10 C83 -106.5(3)
O13 Na1 O10 C83 66.4(2)
O9 Na1 O10 C83 153.1(3)
O11 Na1 O10 C83 -19.8(2)
O8 Na1 O10 C83 177.9(2)
O12 Na1 O10 C83 -30.0(3)
O14 Na1 O10 C82 128.9(3)
O13 Na1 O10 C82 -58.3(2)
O9 Na1 O10 C82 28.5(2)
O11 Na1 O10 C82 -144.4(3)
O8 Na1 O10 C82 53.2(3)
O12 Na1 O10 C82 -154.6(2)
O14 Na1 O11 C85 -57.6(2)
O13 Na1 O11 C85 132.7(2)
O9 Na1 O11 C85 -149.9(2)
O10 Na1 O11 C85 -141.6(2)
O8 Na1 O11 C85 -12.4(4)
O12 Na1 O11 C85 29.2(2)
O14 Na1 O11 C84 68.1(2)
O13 Na1 O11 C84 -101.6(2)
O9 Na1 O11 C84 -24.2(3)
O10 Na1 O11 C84 -15.9(2)
O8 Na1 O11 C84 113.3(3)
O12 Na1 O11 C84 154.9(3)
O14 Na1 O12 C86 89.7(2)
O13 Na1 O12 C86 -74.3(2)
O9 Na1 O12 C86 -179.5(4)
O11 Na1 O12 C86 3.8(2)
O10 Na1 O12 C86 14.4(3)
O8 Na1 O12 C86 171.2(2)
O14 Na1 O12 C87 -131.4(2)
O13 Na1 O12 C87 64.6(2)
O9 Na1 O12 C87 -40.7(6)
O11 Na1 O12 C87 142.7(2)
O10 Na1 O12 C87 153.2(2)
O8 Na1 O12 C87 -50.0(2)
O14 Na1 O13 C94 -91.1(4)
O9 Na1 O13 C94 177.8(3)
O11 Na1 O13 C94 -51.3(2)
O10 Na1 O13 C94 -117.5(3)
O8 Na1 O13 C94 117.3(2)
O12 Na1 O13 C94 9.2(3)
O14 Na1 O13 C91 133.3(4)
O9 Na1 O13 C91 42.3(3)
O11 Na1 O13 C91 173.2(3)
O10 Na1 O13 C91 106.9(3)
O8 Na1 O13 C91 -18.2(3)
O12 Na1 O13 C91 -126.3(3)
O13 Na1 O14 C95A -33.8(14)
O9 Na1 O14 C95A 55.6(14)
O11 Na1 O14 C95A -73.6(14)
O10 Na1 O14 C95A -7.3(14)
O8 Na1 O14 C95A 119.7(14)
O12 Na1 O14 C95A -136.2(14)
O13 Na1 O14 C98 153.9(4)
O9 Na1 O14 C98 -116.7(3)
O11 Na1 O14 C98 114.1(3)
O10 Na1 O14 C98 -179.6(3)
O8 Na1 O14 C98 -52.6(3)
O12 Na1 O14 C98 51.5(3)
O13 Na1 O14 C95 -68.1(6)
O9 Na1 O14 C95 21.3(5)
O11 Na1 O14 C95 -107.9(5)
O10 Na1 O14 C95 -41.6(5)
O8 Na1 O14 C95 85.3(5)
O12 Na1 O14 C95 -170.5(5)
O5 Y1 N1 C16 44.32(17)
O4 Y1 N1 C16 -136.03(16)
O1 Y1 N1 C16 -46.45(16)
O2 Y1 N1 C16 130.04(16)
N3 Y1 N1 C16 -150(3)
O5 Y1 N1 C15 165.59(18)
O4 Y1 N1 C15 -14.76(19)
O1 Y1 N1 C15 74.83(18)
O2 Y1 N1 C15 -108.69(19)
N3 Y1 N1 C15 -28(3)
O5 Y1 N1 C28 -69.90(17)
O4 Y1 N1 C28 109.74(17)
O1 Y1 N1 C28 -160.67(18)
O2 Y1 N1 C28 15.82(16)
N3 Y1 N1 C28 96(3)
O5 Y1 N3 C54 78.83(17)
O4 Y1 N3 C54 -100.95(18)
O1 Y1 N3 C54 169.85(17)
O2 Y1 N3 C54 -7.22(18)
N1 Y1 N3 C54 -87(3)
O5 Y1 N3 C55 -43.26(16)
O4 Y1 N3 C55 136.95(17)
O1 Y1 N3 C55 47.76(17)
O2 Y1 N3 C55 -129.32(16)
N1 Y1 N3 C55 151(3)
O5 Y1 N3 C67 -157.08(19)
O4 Y1 N3 C67 23.13(17)
O1 Y1 N3 C67 -66.06(18)
O2 Y1 N3 C67 116.87(18)
N1 Y1 N3 C67 37(3)
C3 C2 C5 C6 -114.5(3)
C4 C2 C5 C6 123.7(3)
C1 C2 C5 C6 3.9(4)
C3 C2 C5 C10 62.5(4)
C4 C2 C5 C10 -59.3(4)
C1 C2 C5 C10 -179.2(3)
C10 C5 C6 C7 0.1(5)
C2 C5 C6 C7 177.2(3)
C5 C6 C7 C8 0.0(5)
C5 C6 C7 C13 178.5(3)
C6 C7 C8 C9 -0.2(5)
C13 C7 C8 C9 -178.7(3)
C7 C8 C9 C10 0.3(4)
C7 C8 C9 C12 -177.7(3)
C11 O3 C10 C9 14.4(4)
C11 O3 C10 C5 -167.2(2)
C8 C9 C10 O3 178.1(3)
C12 C9 C10 O3 -3.9(4)
C8 C9 C10 C5 -0.2(4)
C12 C9 C10 C5 177.8(3)
C6 C5 C10 O3 -178.3(3)
C2 C5 C10 O3 4.5(4)
C6 C5 C10 C9 0.0(4)
C2 C5 C10 C9 -177.1(3)
C12 N2 C11 O3 61.1(3)
C14 N2 C11 O3 -66.4(3)
C10 O3 C11 N2 -44.6(3)
C11 N2 C12 C9 -47.6(3)
C14 N2 C12 C9 80.5(3)
C8 C9 C12 N2 -160.5(3)
C10 C9 C12 N2 21.5(4)
C11 N2 C14 C15 -153.5(3)
C12 N2 C14 C15 81.8(3)
C16 N1 C15 C14 -57.4(3)
C28 N1 C15 C14 64.3(3)
Y1 N1 C15 C14 -173.0(2)
N2 C14 C15 N1 -175.6(2)
C15 N1 C16 C17 -42.8(3)
C28 N1 C16 C17 -166.9(2)
Y1 N1 C16 C17 78.0(2)
N1 C16 C17 C22 127.4(3)
N1 C16 C17 C18 -54.2(3)
Y1 O1 C18 C17 16.2(5)
Y1 O1 C18 C19 -162.7(2)
C22 C17 C18 O1 176.6(3)
C16 C17 C18 O1 -1.8(4)
C22 C17 C18 C19 -4.4(4)
C16 C17 C18 C19 177.1(2)
O1 C18 C19 C20 -176.5(3)
C17 C18 C19 C20 4.6(4)
O1 C18 C19 C24 6.3(4)
C17 C18 C19 C24 -172.6(3)
C18 C19 C20 C21 -1.3(5)
C24 C19 C20 C21 175.9(3)
C19 C20 C21 C22 -2.3(5)
C19 C20 C21 C23 178.7(3)
C20 C21 C22 C17 2.5(5)
C23 C21 C22 C17 -178.5(3)
C18 C17 C22 C21 0.8(4)
C16 C17 C22 C21 179.3(3)
C20 C19 C24 C26 119.3(3)
C18 C19 C24 C26 -63.6(4)
C20 C19 C24 C27 -0.5(4)
C18 C19 C24 C27 176.6(3)
C20 C19 C24 C25 -119.5(3)
C18 C19 C24 C25 57.6(4)
C16 N1 C28 C29 -174.1(2)
C15 N1 C28 C29 61.5(3)
Y1 N1 C28 C29 -63.0(2)
N1 C28 C29 C30 -113.7(3)
N1 C28 C29 C34 71.8(3)
C34 C29 C30 C31 2.1(4)
C28 C29 C30 C31 -172.3(3)
C29 C30 C31 C32 3.5(4)
C29 C30 C31 C39 -178.4(3)
C30 C31 C32 C33 -3.2(4)
C39 C31 C32 C33 178.6(3)
C31 C32 C33 C34 -2.7(4)
C31 C32 C33 C35 179.9(3)
Y1 O2 C34 C29 -45.4(4)
Y1 O2 C34 C33 135.2(2)
C30 C29 C34 O2 172.4(2)
C28 C29 C34 O2 -13.0(4)
C30 C29 C34 C33 -8.1(4)
C28 C29 C34 C33 166.5(2)
C32 C33 C34 O2 -172.3(3)
C35 C33 C34 O2 5.1(4)
C32 C33 C34 C29 8.3(4)
C35 C33 C34 C29 -174.3(3)
C32 C33 C35 C37 106.4(3)
C34 C33 C35 C37 -71.0(3)
C32 C33 C35 C36 -13.0(4)
C34 C33 C35 C36 169.7(3)
C32 C33 C35 C38 -132.0(3)
C34 C33 C35 C38 50.7(4)
C43 C40 C44 C45 124.8(3)
C41 C40 C44 C45 5.2(4)
C42 C40 C44 C45 -113.1(3)
C43 C40 C44 C49 -54.0(4)
C41 C40 C44 C49 -173.6(3)
C42 C40 C44 C49 68.1(4)
C49 C44 C45 C46 1.9(5)
C40 C44 C45 C46 -176.9(3)
C44 C45 C46 C47 2.5(5)
C44 C45 C46 C52 -179.1(3)
C45 C46 C47 C48 -3.3(5)
C52 C46 C47 C48 178.3(3)
C46 C47 C48 C49 -0.5(5)
C46 C47 C48 C51 178.8(3)
C50 O6 C49 C48 13.4(4)
C50 O6 C49 C44 -167.2(3)
C47 C48 C49 O6 -175.4(3)
C51 C48 C49 O6 5.3(4)
C47 C48 C49 C44 5.2(5)
C51 C48 C49 C44 -174.1(3)
C45 C44 C49 O6 174.8(3)
C40 C44 C49 O6 -6.3(4)
C45 C44 C49 C48 -5.8(4)
C40 C44 C49 C48 173.1(3)
C51 N4 C50 O6 66.0(4)
C53 N4 C50 O6 -59.0(4)
C49 O6 C50 N4 -50.7(4)
C50 N4 C51 C48 -44.0(3)
C53 N4 C51 C48 80.7(3)
C47 C48 C51 N4 -168.1(3)
C49 C48 C51 N4 11.2(4)
C50 N4 C53 C54 -151.6(2)
C51 N4 C53 C54 86.3(3)
C55 N3 C54 C53 -54.8(3)
C67 N3 C54 C53 65.9(3)
Y1 N3 C54 C53 -172.35(19)
N4 C53 C54 N3 -170.1(2)
C54 N3 C55 C56 -46.1(3)
C67 N3 C55 C56 -169.6(2)
Y1 N3 C55 C56 76.2(2)
N3 C55 C56 C57 127.5(3)
N3 C55 C56 C61 -54.3(4)
C61 C56 C57 C58 -0.3(5)
C55 C56 C57 C58 177.9(3)
C56 C57 C58 C59 2.7(5)
C56 C57 C58 C62 178.3(3)
C57 C58 C59 C60 -1.4(5)
C62 C58 C59 C60 -177.0(3)
C58 C59 C60 C61 -2.2(5)
C58 C59 C60 C63 175.3(3)
Y1 O5 C61 C56 22.5(5)
Y1 O5 C61 C60 -158.2(2)
C57 C56 C61 O5 175.9(3)
C55 C56 C61 O5 -2.3(4)
C57 C56 C61 C60 -3.4(4)
C55 C56 C61 C60 178.4(3)
C59 C60 C61 O5 -174.7(3)
C63 C60 C61 O5 7.7(4)
C59 C60 C61 C56 4.6(4)
C63 C60 C61 C56 -173.0(3)
C59 C60 C63 C65 119.1(3)
C61 C60 C63 C65 -63.5(4)
C59 C60 C63 C64 -119.7(3)
C61 C60 C63 C64 57.7(4)
C59 C60 C63 C66 -1.0(4)
C61 C60 C63 C66 176.4(3)
C54 N3 C67 C68 56.9(3)
C55 N3 C67 C68 -179.5(2)
Y1 N3 C67 C68 -67.6(3)
N3 C67 C68 C69 -116.0(3)
N3 C67 C68 C73 69.4(3)
C73 C68 C69 C70 1.7(4)
C67 C68 C69 C70 -172.7(3)
C68 C69 C70 C71 2.6(4)
C68 C69 C70 C74 179.1(3)
C69 C70 C71 C72 -2.0(5)
C74 C70 C71 C72 -178.7(3)
C70 C71 C72 C73 -2.7(5)
C70 C71 C72 C75 177.9(3)
Y1 O4 C73 C72 140.9(2)
Y1 O4 C73 C68 -40.0(4)
C71 C72 C73 O4 -174.2(3)
C75 C72 C73 O4 5.2(4)
C71 C72 C73 C68 6.8(4)
C75 C72 C73 C68 -173.8(3)
C69 C68 C73 O4 174.5(3)
C67 C68 C73 O4 -11.0(4)
C69 C68 C73 C72 -6.5(4)
C67 C68 C73 C72 168.1(3)
C71 C72 C75 C76 -127.9(3)
C73 C72 C75 C76 52.7(4)
C71 C72 C75 C78 -8.2(4)
C73 C72 C75 C78 172.4(3)
C71 C72 C75 C77 110.9(3)
C73 C72 C75 C77 -68.4(4)
C90 O8 C79 C80 -171.9(3)
Na1 O8 C79 C80 51.9(3)
C81 O9 C80 C79 -170.4(3)
Na1 O9 C80 C79 47.2(4)
O8 C79 C80 O9 -68.2(4)
C80 O9 C81 C82 -175.1(3)
Na1 O9 C81 C82 -34.1(4)
C83 O10 C82 C81 179.5(3)
Na1 O10 C82 C81 -56.5(3)
O9 C81 C82 O10 60.2(4)
C82 O10 C83 C84 175.3(3)
Na1 O10 C83 C84 52.4(3)
C85 O11 C84 C83 174.8(3)
Na1 O11 C84 C83 49.0(4)
O10 C83 C84 O11 -69.4(4)
C84 O11 C85 C86 174.3(3)
Na1 O11 C85 C86 -60.8(3)
C87 O12 C86 C85 -177.2(3)
Na1 O12 C86 C85 -33.9(3)
O11 C85 C86 O12 62.8(4)
C86 O12 C87 C88 -176.7(3)
Na1 O12 C87 C88 43.2(3)
C89 O7 C88 C87 179.9(3)
O12 C87 C88 O7 -65.8(3)
C88 O7 C89 C90 -79.1(5)
C79 O8 C90 C89 -86.0(5)
Na1 O8 C90 C89 43.6(5)
O7 C89 C90 O8 -59.2(5)
C94 O13 C91 C92 -3.0(11)
Na1 O13 C91 C92 137.5(11)
C94 O13 C91 C92A -33.3(7)
Na1 O13 C91 C92A 107.2(7)
O13 C91 C92 C93 -27.3(14)
C92A C91 C92 C93 56.1(19)
C91 C92 C93 C92A -83(2)
C91 C92 C93 C94 44.2(12)
C91 O13 C94 C93 36.4(4)
Na1 O13 C94 C93 -104.6(3)
C92A C93 C94 O13 -23.9(8)
C92 C93 C94 O13 -46.8(8)
C95A O14 C95 C96 71.3(15)
C98 O14 C95 C96 -12.3(8)
Na1 O14 C95 C96 -154.7(4)
O14 C95 C96 C97 29.7(8)
O14 C95 C96 C95A -60.2(14)
C95 C96 C97 C98 -35.6(7)
C95A C96 C97 C98 -4.8(9)
C95A O14 C98 C97 -42.8(10)
C95 O14 C98 C97 -10.5(6)
Na1 O14 C98 C97 131.9(3)
C96 C97 C98 O14 28.5(5)
C98 O14 C95A C96 39.1(12)
C95 O14 C95A C96 -65.9(16)
Na1 O14 C95A C96 -134.1(7)
C95 C96 C95A O14 75.6(17)
C97 C96 C95A O14 -21.6(13)
C94 C93 C92A C91 3.3(11)
C92 C93 C92A C91 59.2(18)
C92 C91 C92A C93 -87(2)
O13 C91 C92A C93 17.8(11)

loop_
_platon_squeeze_void_nr
_platon_squeeze_void_average_x
_platon_squeeze_void_average_y
_platon_squeeze_void_average_z
_platon_squeeze_void_volume
_platon_squeeze_void_count_electrons
_platon_squeeze_void_content
1 0.500 0.097 0.403 1312 213 ' '
2 0.413 0.849 -0.024 20 3 ' '
3 0.586 0.151 0.025 19 2 ' '
